data_7005542
loop_
_publ_author_name
'Heroux, Katie J.'
'Woodin, Katrina S.'
'Tranchemontagne, David J.'
'Widger, Peter C. B.'
'Southwick, Evan'
'Wong, Edward H.'
'Weisman, Gary R.'
'Tomellini, Sterling A.'
'Wadas, Thaddeus J.'
'Anderson, Carolyn J.'
'Kassel, Scott'
'Golen, James A.'
'Rheingold, Arnold L.'

_publ_section_title
;
 The long and short of it: the influence of N-carboxyethyl
 versusN-carboxymethyl pendant arms on in vitro and in vivo behavior of
 copper complexes of cross-bridged tetraamine macrocycles.
;
_journal_issue 21
_journal_name_full 'Dalton transactions (Cambridge, England : 2003)'
_journal_page_first 2150
_journal_page_last 2162
_journal_paper_doi 10.1039/b702938a
_journal_year 2007
_chemical_formula_sum 'C37 H70 Cl3 Cu2 N8 Na3 O21'
_chemical_formula_weight 1265.41
_chemical_name_systematic
;

?

;
_space_group_IT_number 33
_symmetry_cell_setting orthorhombic
_symmetry_space_group_name_Hall 'P 2c -2n'
_symmetry_space_group_name_H-M 'P n a 21'
_atom_sites_solution_hydrogens geom
_atom_sites_solution_primary direct
_atom_sites_solution_secondary difmap
_audit_creation_method SHELXL-97
_cell_angle_alpha 90.00
_cell_angle_beta 90.00
_cell_angle_gamma 90.00
_cell_formula_units_Z 4
_cell_length_a 15.6342(17)
_cell_length_b 34.587(4)
_cell_length_c 9.4238(10)
_cell_measurement_reflns_used 9904
_cell_measurement_temperature 213(2)
_cell_measurement_theta_max 27.43
_cell_measurement_theta_min 2.24
_cell_volume 5095.8(10)
_computing_cell_refinement 'Bruker SMART'
_computing_data_collection 'Bruker SMART'
_computing_data_reduction 'Bruker SAINT'
_computing_molecular_graphics 'Bruker SHELXTL'
_computing_publication_material 'Bruker SHELXTL'
_computing_structure_refinement 'SHELXL-97 (Sheldrick, 1997)'
_computing_structure_solution 'SHELXS-97 (Sheldrick, 1990)'
_diffrn_ambient_temperature 213(2)
_diffrn_measured_fraction_theta_full 0.996
_diffrn_measured_fraction_theta_max 0.996
_diffrn_measurement_device_type 'CCD area detector'
_diffrn_measurement_method 'phi and omega scans'
_diffrn_radiation_monochromator graphite
_diffrn_radiation_source 'fine-focus sealed tube'
_diffrn_radiation_type MoK\a
_diffrn_radiation_wavelength 0.71073
_diffrn_reflns_av_R_equivalents 0.0458
_diffrn_reflns_av_sigmaI/netI 0.0486
_diffrn_reflns_limit_h_max 18
_diffrn_reflns_limit_h_min -20
_diffrn_reflns_limit_k_max 42
_diffrn_reflns_limit_k_min -44
_diffrn_reflns_limit_l_max 12
_diffrn_reflns_limit_l_min -12
_diffrn_reflns_number 37107
_diffrn_reflns_theta_full 27.43
_diffrn_reflns_theta_max 27.43
_diffrn_reflns_theta_min 1.18
_exptl_absorpt_coefficient_mu 1.103
_exptl_absorpt_correction_T_max 0.8096
_exptl_absorpt_correction_T_min 0.6667
_exptl_absorpt_correction_type none
_exptl_crystal_colour blue
_exptl_crystal_density_diffrn 1.649
_exptl_crystal_density_meas 0
_exptl_crystal_density_method 'not measured'
_exptl_crystal_description block
_exptl_crystal_F_000 2632
_exptl_crystal_size_max 0.40
_exptl_crystal_size_mid 0.30
_exptl_crystal_size_min 0.20
_refine_diff_density_max 0.798
_refine_diff_density_min -0.437
_refine_diff_density_rms 0.095
_refine_ls_abs_structure_details 'Flack H D (1983), Acta Cryst. A39, 876-881'
_refine_ls_abs_structure_Flack 0.336(13)
_refine_ls_extinction_method none
_refine_ls_goodness_of_fit_ref 1.070
_refine_ls_hydrogen_treatment mixed
_refine_ls_matrix_type full
_refine_ls_number_parameters 670
_refine_ls_number_reflns 10941
_refine_ls_number_restraints 1
_refine_ls_restrained_S_all 1.070
_refine_ls_R_factor_all 0.0612
_refine_ls_R_factor_gt 0.0538
_refine_ls_shift/su_max 0.071
_refine_ls_shift/su_mean 0.009
_refine_ls_structure_factor_coef Fsqd
_refine_ls_weighting_details 'calc w=1/[\s^2^(Fo^2^)+(0.0666P)^2^+5.6559P] where P=(Fo^2^+2Fc^2^)/3'
_refine_ls_weighting_scheme calc
_refine_ls_wR_factor_gt 0.1291
_refine_ls_wR_factor_ref 0.1355
_reflns_number_gt 9862
_reflns_number_total 10941
_reflns_threshold_expression >2sigma(I)
_cod_data_source_file b702938a.txt
_cod_data_source_block wong119a
_cod_depositor_comments
;
The following automatic conversions were performed:
'_symmetry_cell_setting' value 'Orthorhombic' changed to 'orthorhombic'
according to '/home/saulius/struct/CIF-dictionaries/cif_core.dic'
dictionary named 'cif_core.dic' version 2.4.1 from 2010-06-29.

Automatic conversion script
Id: cif_fix_enum 1527 2010-12-29 10:47:43Z saulius 
;
_cod_original_cell_volume 5095.9(10)
_cod_original_sg_symbol_H-M Pna2(1)
_cod_database_code 7005542

loop_
_symmetry_equiv_pos_as_xyz
'x, y, z'
'-x, -y, z+1/2'
'x+1/2, -y+1/2, z'
'-x+1/2, y+1/2, z+1/2'

loop_
_atom_site_label
_atom_site_type_symbol
_atom_site_fract_x
_atom_site_fract_y
_atom_site_fract_z
_atom_site_U_iso_or_equiv
_atom_site_adp_type
_atom_site_occupancy
_atom_site_symmetry_multiplicity
_atom_site_calc_flag
_atom_site_refinement_flags
_atom_site_disorder_assembly
_atom_site_disorder_group
Cu1 Cu 0.73871(3) 1.077055(16) 0.50649(6) 0.02249(12) Uani 1 1 d . . .
Cu2 Cu 0.74450(3) 0.816601(15) 0.56303(6) 0.02391(12) Uani 1 1 d . . .
C1 C 0.7048(4) 0.83094(15) 0.2675(5) 0.0405(13) Uani 1 1 d . . .
H1A H 0.7174 0.8460 0.1833 0.049 Uiso 1 1 calc R . .
H1B H 0.6449 0.8237 0.2650 0.049 Uiso 1 1 calc R . .
C1S C 0.8496(4) 1.05136(19) 1.0241(7) 0.0475(14) Uani 1 1 d . . .
H1S1 H 0.8622 1.0687 0.9473 0.071 Uiso 1 1 calc R . .
H1S2 H 0.8383 1.0660 1.1085 0.071 Uiso 1 1 calc R . .
H1S3 H 0.8003 1.0361 1.0007 0.071 Uiso 1 1 calc R . .
C2 C 0.7608(5) 0.79488(19) 0.2716(6) 0.0494(16) Uani 1 1 d . . .
H2A H 0.7461 0.7780 0.1932 0.059 Uiso 1 1 calc R . .
H2B H 0.8205 0.8021 0.2620 0.059 Uiso 1 1 calc R . .
C3 C 0.8204(4) 0.74684(18) 0.4250(7) 0.0460(15) Uani 1 1 d . . .
H3A H 0.8733 0.7610 0.4101 0.055 Uiso 1 1 calc R . .
H3B H 0.8163 0.7273 0.3513 0.055 Uiso 1 1 calc R . .
C4 C 0.8249(4) 0.72666(15) 0.5685(8) 0.0493(14) Uani 1 1 d . . .
H4A H 0.7729 0.7118 0.5809 0.059 Uiso 1 1 calc R . .
H4B H 0.8722 0.7085 0.5662 0.059 Uiso 1 1 calc R . .
C5 C 0.8357(4) 0.75190(19) 0.6945(8) 0.0501(15) Uani 1 1 d . . .
H5A H 0.8873 0.7670 0.6813 0.060 Uiso 1 1 calc R . .
H5B H 0.8448 0.7355 0.7765 0.060 Uiso 1 1 calc R . .
C6 C 0.7840(5) 0.79991(17) 0.8638(6) 0.0484(16) Uani 1 1 d . . .
H6A H 0.7995 0.7807 0.9341 0.058 Uiso 1 1 calc R . .
H6B H 0.7328 0.8128 0.8973 0.058 Uiso 1 1 calc R . .
C7 C 0.8556(4) 0.82961(17) 0.8561(6) 0.0454(14) Uani 1 1 d . . .
H7A H 0.9057 0.8177 0.8138 0.054 Uiso 1 1 calc R . .
H7B H 0.8707 0.8376 0.9516 0.054 Uiso 1 1 calc R . .
C8 C 0.8307(4) 0.86495(14) 0.7698(5) 0.0312(11) Uani 1 1 d . . .
C9 C 0.6523(4) 0.88097(17) 0.4282(7) 0.0468(14) Uani 1 1 d . . .
H9A H 0.6471 0.8991 0.3502 0.056 Uiso 1 1 calc R . .
H9B H 0.6679 0.8956 0.5120 0.056 Uiso 1 1 calc R . .
C10 C 0.5663(4) 0.86300(19) 0.4533(9) 0.0564(18) Uani 1 1 d . . .
H10A H 0.5523 0.8472 0.3716 0.068 Uiso 1 1 calc R . .
H10B H 0.5242 0.8836 0.4581 0.068 Uiso 1 1 calc R . .
C11 C 0.5569(4) 0.83760(17) 0.5890(9) 0.0545(17) Uani 1 1 d . . .
H11B H 0.5726 0.8528 0.6714 0.065 Uiso 1 1 calc R . .
H11C H 0.4974 0.8301 0.5996 0.065 Uiso 1 1 calc R . .
C12 C 0.6065(4) 0.78352(19) 0.7255(6) 0.0465(14) Uani 1 1 d . . .
H12A H 0.5546 0.7682 0.7317 0.056 Uiso 1 1 calc R . .
H12B H 0.6043 0.8031 0.7991 0.056 Uiso 1 1 calc R . .
C13 C 0.6823(4) 0.75789(16) 0.7505(5) 0.0372(12) Uani 1 1 d . . .
H13A H 0.6804 0.7479 0.8466 0.045 Uiso 1 1 calc R . .
H13B H 0.6802 0.7361 0.6857 0.045 Uiso 1 1 calc R . .
C14 C 0.6625(4) 0.75355(15) 0.4130(6) 0.0360(12) Uani 1 1 d . . .
H14A H 0.6484 0.7456 0.3171 0.043 Uiso 1 1 calc R . .
H14B H 0.6690 0.7302 0.4692 0.043 Uiso 1 1 calc R . .
C15 C 0.5889(3) 0.77591(17) 0.4710(6) 0.0410(13) Uani 1 1 d . . .
H15A H 0.5629 0.7904 0.3941 0.049 Uiso 1 1 calc R . .
H15B H 0.5464 0.7578 0.5059 0.049 Uiso 1 1 calc R . .
C16 C 0.8075(3) 0.87509(15) 0.3825(5) 0.0317(11) Uani 1 1 d . . .
H16A H 0.8530 0.8560 0.3810 0.038 Uiso 1 1 calc R . .
H16B H 0.8153 0.8907 0.4671 0.038 Uiso 1 1 calc R . .
C17 C 0.8184(4) 0.90134(16) 0.2532(5) 0.0393(13) Uani 1 1 d . . .
H17A H 0.8366 0.8859 0.1727 0.047 Uiso 1 1 calc R . .
H17B H 0.7637 0.9129 0.2297 0.047 Uiso 1 1 calc R . .
C18 C 0.8832(3) 0.93295(13) 0.2797(5) 0.0235(9) Uani 1 1 d . . .
C19 C 0.7325(3) 1.16182(15) 0.5075(7) 0.0408(12) Uani 1 1 d . . .
H19A H 0.7644 1.1858 0.5014 0.049 Uiso 1 1 calc R . .
H19B H 0.6846 1.1659 0.5712 0.049 Uiso 1 1 calc R . .
C20 C 0.6990(4) 1.15120(17) 0.3612(7) 0.0456(14) Uani 1 1 d . . .
H20A H 0.6609 1.1714 0.3277 0.055 Uiso 1 1 calc R . .
H20B H 0.7465 1.1493 0.2953 0.055 Uiso 1 1 calc R . .
C21 C 0.6454(4) 1.09949(19) 0.2185(6) 0.0472(16) Uani 1 1 d . . .
H21A H 0.7015 1.1002 0.1746 0.057 Uiso 1 1 calc R . .
H21B H 0.6082 1.1166 0.1651 0.057 Uiso 1 1 calc R . .
C22 C 0.6104(4) 1.05847(19) 0.2097(6) 0.0447(14) Uani 1 1 d . . .
H22A H 0.5545 1.0581 0.2545 0.054 Uiso 1 1 calc R . .
H22B H 0.6022 1.0521 0.1104 0.054 Uiso 1 1 calc R . .
C23 C 0.6635(3) 1.02722(18) 0.2755(5) 0.0386(13) Uani 1 1 d . . .
H23A H 0.7193 1.0279 0.2304 0.046 Uiso 1 1 calc R . .
H23B H 0.6375 1.0027 0.2504 0.046 Uiso 1 1 calc R . .
C24 C 0.7321(3) 0.99155(15) 0.4529(5) 0.0283(10) Uani 1 1 d . . .
H24A H 0.7853 0.9956 0.4021 0.034 Uiso 1 1 calc R . .
H24B H 0.7030 0.9701 0.4075 0.034 Uiso 1 1 calc R . .
C25 C 0.7541(3) 0.97940(13) 0.6025(5) 0.0284(10) Uani 1 1 d . . .
H25A H 0.7752 0.9530 0.6004 0.034 Uiso 1 1 calc R . .
H25B H 0.7022 0.9796 0.6590 0.034 Uiso 1 1 calc R . .
C26 C 0.8202(3) 1.00467(13) 0.6751(5) 0.0222(9) Uani 1 1 d . . .
C27 C 0.7958(4) 1.13463(16) 0.7231(6) 0.0375(12) Uani 1 1 d . . .
H27A H 0.8206 1.1597 0.7439 0.045 Uiso 1 1 calc R . .
H27B H 0.8353 1.1152 0.7579 0.045 Uiso 1 1 calc R . .
C28 C 0.7122(4) 1.13094(16) 0.8062(6) 0.0402(12) Uani 1 1 d . . .
H28A H 0.7245 1.1355 0.9057 0.048 Uiso 1 1 calc R . .
H28B H 0.6739 1.1513 0.7751 0.048 Uiso 1 1 calc R . .
C29 C 0.6651(3) 1.09265(16) 0.7937(5) 0.0342(12) Uani 1 1 d . . .
H29A H 0.7022 1.0723 0.8285 0.041 Uiso 1 1 calc R . .
H29B H 0.6152 1.0935 0.8547 0.041 Uiso 1 1 calc R . .
C30 C 0.6011(3) 1.04262(14) 0.6542(5) 0.0309(10) Uani 1 1 d . . .
H30A H 0.5444 1.0436 0.6960 0.037 Uiso 1 1 calc R . .
H30B H 0.6370 1.0270 0.7153 0.037 Uiso 1 1 calc R . .
C31 C 0.5955(3) 1.02382(15) 0.5097(6) 0.0311(10) Uani 1 1 d . . .
H31A H 0.5805 0.9968 0.5207 0.037 Uiso 1 1 calc R . .
H31B H 0.5508 1.0362 0.4547 0.037 Uiso 1 1 calc R . .
C32 C 0.5695(3) 1.11692(18) 0.4360(6) 0.0391(13) Uani 1 1 d . . .
H32A H 0.5312 1.0979 0.3950 0.047 Uiso 1 1 calc R . .
H32B H 0.5456 1.1422 0.4161 0.047 Uiso 1 1 calc R . .
C33 C 0.5710(3) 1.11112(16) 0.5971(6) 0.0327(11) Uani 1 1 d . . .
H33A H 0.5822 1.1358 0.6422 0.039 Uiso 1 1 calc R . .
H33B H 0.5150 1.1025 0.6278 0.039 Uiso 1 1 calc R . .
C34 C 0.8762(3) 1.13659(15) 0.5037(7) 0.0389(12) Uani 1 1 d . . .
H34A H 0.9029 1.1586 0.5499 0.047 Uiso 1 1 calc R . .
H34B H 0.8694 1.1430 0.4042 0.047 Uiso 1 1 calc R . .
C35 C 0.9356(3) 1.10223(14) 0.5155(6) 0.0345(11) Uani 1 1 d . . .
H35A H 0.9335 1.0924 0.6118 0.041 Uiso 1 1 calc R . .
H35B H 0.9937 1.1107 0.4970 0.041 Uiso 1 1 calc R . .
C36 C 0.9130(3) 1.06978(13) 0.4133(5) 0.0250(9) Uani 1 1 d . . .
O1 O 0.88284(19) 0.98726(9) 0.7311(3) 0.0255(7) Uani 1 1 d . . .
O1S O 0.9225(2) 1.02595(10) 1.0482(4) 0.0359(8) Uani 1 1 d . . .
O2 O 0.8108(2) 1.04031(9) 0.6744(4) 0.0284(7) Uani 1 1 d . . .
O3 O 0.9724(2) 1.04937(9) 0.3674(4) 0.0275(7) Uani 1 1 d . . .
O4 O 0.8359(2) 1.06550(10) 0.3788(4) 0.0285(7) Uani 1 1 d . . .
O5 O 0.8669(3) 0.89605(11) 0.7937(4) 0.0404(9) Uani 1 1 d . . .
O6 O 0.7723(3) 0.86118(11) 0.6747(4) 0.0406(9) Uani 1 1 d . . .
O7 O 0.9023(2) 0.95397(10) 0.1759(3) 0.0308(8) Uani 1 1 d . . .
O8 O 0.9113(2) 0.93777(10) 0.4019(3) 0.0295(7) Uani 1 1 d . . .
O9 O 0.7274(3) 0.9625(2) 0.9619(7) 0.0861(19) Uani 1 1 d . . .
O10 O 0.6821(5) 0.9004(2) 0.9609(8) 0.124(3) Uani 1 1 d . . .
O11 O 0.6004(3) 0.9455(2) 0.8487(7) 0.096(2) Uani 1 1 d . . .
O12 O 0.6102(3) 0.94352(17) 1.0959(6) 0.0759(16) Uani 1 1 d . . .
O13 O 1.0350(4) 0.87363(13) 0.6537(7) 0.0768(17) Uani 1 1 d . . .
O14 O 1.0240(8) 0.8101(2) 0.6276(19) 0.261(10) Uani 1 1 d . . .
O15 O 1.1474(3) 0.83820(16) 0.5660(8) 0.0851(17) Uani 1 1 d . . .
O16 O 1.0330(8) 0.8423(5) 0.4410(12) 0.231(8) Uani 1 1 d . . .
O17 O 0.9712(7) 0.7670(2) 0.1484(11) 0.163(5) Uani 1 1 d . . .
O18 O 0.9586(4) 0.70350(17) 0.1987(6) 0.0826(17) Uani 1 1 d . . .
O19 O 1.0740(4) 0.7254(3) 0.0711(7) 0.140(4) Uani 1 1 d . . .
O20 O 0.9466(4) 0.7224(3) -0.0370(6) 0.111(3) Uani 1 1 d . . .
Cl1 Cl 0.65294(9) 0.94058(6) 0.96477(16) 0.0562(4) Uani 1 1 d . . .
Cl2 Cl 1.05779(10) 0.84123(4) 0.57489(19) 0.0503(4) Uani 1 1 d . . .
Cl3 Cl 0.98792(9) 0.73016(5) 0.09219(15) 0.0485(3) Uani 1 1 d . . .
N1 N 0.6524(3) 1.11394(12) 0.3649(4) 0.0333(9) Uani 1 1 d . . .
N2 N 0.7897(2) 1.13058(11) 0.5672(5) 0.0308(8) Uani 1 1 d . . .
N3 N 0.6368(2) 1.08245(12) 0.6463(4) 0.0278(8) Uani 1 1 d . . .
N4 N 0.6778(2) 1.02698(11) 0.4330(4) 0.0236(8) Uani 1 1 d . . .
N5 N 0.6102(3) 0.80264(12) 0.5847(5) 0.0363(10) Uani 1 1 d . . .
N6 N 0.7631(3) 0.77954(13) 0.7288(5) 0.0336(10) Uani 1 1 d . . .
N7 N 0.7476(3) 0.77408(13) 0.4093(5) 0.0323(10) Uani 1 1 d . . .
N8 N 0.7226(3) 0.85386(12) 0.3954(4) 0.0317(9) Uani 1 1 d . . .
Na1 Na 0.87365(12) 0.94769(5) 0.93644(18) 0.0266(4) Uani 1 1 d . . .
Na2 Na 0.99627(12) 1.01477(5) 0.8338(2) 0.0313(4) Uani 1 1 d . . .
Na3 Na 0.95514(11) 0.93160(5) 0.63690(17) 0.0232(4) Uani 1 1 d . . .

loop_
_atom_site_aniso_label
_atom_site_aniso_U_11
_atom_site_aniso_U_22
_atom_site_aniso_U_33
_atom_site_aniso_U_23
_atom_site_aniso_U_13
_atom_site_aniso_U_12
Cu1 0.0167(2) 0.0224(3) 0.0284(2) 0.0018(2) 0.0022(2) 0.00396(19)
Cu2 0.0284(3) 0.0204(3) 0.0229(2) 0.0018(2) -0.0007(2) -0.0056(2)
C1 0.063(4) 0.030(3) 0.028(2) 0.009(2) -0.013(2) -0.021(3)
C1S 0.037(3) 0.058(4) 0.048(3) -0.003(3) 0.003(3) 0.007(3)
C2 0.076(5) 0.045(4) 0.027(3) -0.003(2) 0.007(3) -0.019(3)
C3 0.052(4) 0.032(3) 0.054(3) -0.004(3) 0.021(3) 0.008(3)
C4 0.042(3) 0.025(3) 0.081(4) 0.000(3) -0.010(3) 0.010(2)
C5 0.041(3) 0.045(4) 0.065(4) 0.013(3) -0.008(3) 0.000(3)
C6 0.082(5) 0.038(3) 0.025(2) 0.011(2) -0.007(3) -0.023(3)
C7 0.065(4) 0.036(3) 0.035(3) 0.002(2) -0.018(3) -0.022(3)
C8 0.046(3) 0.024(3) 0.023(2) -0.0012(18) 0.008(2) -0.010(2)
C9 0.047(3) 0.033(3) 0.060(4) 0.008(3) -0.013(3) 0.004(2)
C10 0.041(3) 0.037(3) 0.092(5) 0.011(3) -0.015(3) -0.002(3)
C11 0.033(3) 0.037(3) 0.094(5) 0.006(3) 0.008(3) 0.004(2)
C12 0.042(3) 0.053(4) 0.044(3) 0.003(3) 0.015(3) -0.011(3)
C13 0.049(3) 0.035(3) 0.028(2) 0.010(2) -0.001(2) -0.017(2)
C14 0.049(3) 0.025(3) 0.034(2) 0.007(2) -0.011(2) -0.015(2)
C15 0.030(3) 0.044(3) 0.049(3) 0.013(2) -0.009(2) -0.015(2)
C16 0.041(3) 0.028(3) 0.026(2) 0.003(2) -0.008(2) -0.017(2)
C17 0.061(4) 0.035(3) 0.022(2) 0.004(2) -0.009(2) -0.028(3)
C18 0.026(2) 0.018(2) 0.026(2) 0.0038(17) 0.0000(17) -0.0069(17)
C19 0.042(3) 0.024(3) 0.056(3) 0.008(3) 0.011(3) 0.010(2)
C20 0.046(3) 0.038(3) 0.052(3) 0.018(3) 0.010(3) 0.010(3)
C21 0.044(3) 0.067(4) 0.030(3) 0.016(3) 0.002(2) 0.023(3)
C22 0.038(3) 0.066(4) 0.030(3) 0.001(3) -0.007(2) 0.010(3)
C23 0.033(3) 0.059(4) 0.024(2) -0.006(2) -0.003(2) 0.000(2)
C24 0.026(2) 0.028(3) 0.031(2) -0.0066(19) -0.0051(19) 0.0025(19)
C25 0.030(2) 0.018(2) 0.037(3) 0.0029(18) -0.0097(19) -0.0010(18)
C26 0.019(2) 0.025(2) 0.0225(19) 0.0031(17) 0.0000(16) -0.0003(17)
C27 0.039(3) 0.029(3) 0.045(3) -0.004(2) 0.002(2) -0.001(2)
C28 0.047(3) 0.038(3) 0.036(3) -0.009(2) 0.002(2) 0.008(2)
C29 0.035(3) 0.036(3) 0.032(2) 0.003(2) 0.005(2) 0.011(2)
C30 0.022(2) 0.033(3) 0.038(3) 0.008(2) 0.002(2) 0.0001(19)
C31 0.020(2) 0.037(3) 0.036(2) 0.003(2) -0.007(2) -0.0025(18)
C32 0.030(3) 0.046(3) 0.041(3) 0.014(2) -0.001(2) 0.019(2)
C33 0.022(2) 0.039(3) 0.037(3) 0.005(2) 0.002(2) 0.007(2)
C34 0.032(3) 0.028(3) 0.057(3) -0.007(3) 0.010(3) -0.0031(19)
C35 0.026(2) 0.028(3) 0.049(3) -0.007(2) 0.005(2) -0.0013(18)
C36 0.022(2) 0.026(2) 0.026(2) 0.0093(18) 0.0073(17) 0.0001(18)
O1 0.0224(16) 0.0234(16) 0.0307(16) 0.0030(13) -0.0046(13) 0.0019(12)
O1S 0.0354(19) 0.042(2) 0.0303(18) 0.0062(15) 0.0063(14) -0.0017(15)
O2 0.0268(17) 0.0219(17) 0.0365(17) 0.0001(14) -0.0135(14) 0.0041(13)
O3 0.0221(16) 0.0265(17) 0.0339(17) 0.0007(14) 0.0078(13) 0.0022(13)
O4 0.0197(17) 0.0322(18) 0.0335(17) -0.0002(14) 0.0054(13) 0.0012(13)
O5 0.049(2) 0.034(2) 0.0388(19) -0.0099(16) 0.0105(17) -0.0158(17)
O6 0.064(3) 0.0266(19) 0.0316(18) -0.0014(15) -0.0093(18) -0.0071(17)
O7 0.0362(19) 0.0330(19) 0.0230(15) 0.0010(14) 0.0014(14) -0.0137(15)
O8 0.0386(19) 0.0294(18) 0.0206(15) 0.0048(13) -0.0053(13) -0.0150(15)
O9 0.038(3) 0.136(6) 0.084(4) -0.004(4) 0.004(3) -0.032(3)
O10 0.152(7) 0.123(6) 0.096(5) -0.016(5) 0.011(5) 0.052(6)
O11 0.040(3) 0.172(7) 0.075(4) 0.036(4) -0.013(3) -0.025(3)
O12 0.053(3) 0.101(4) 0.074(3) -0.016(3) 0.029(3) -0.021(3)
O13 0.083(4) 0.036(3) 0.112(5) -0.017(3) 0.017(3) 0.023(2)
O14 0.268(13) 0.053(4) 0.46(2) -0.048(8) 0.283(15) -0.039(6)
O15 0.069(3) 0.069(3) 0.118(5) -0.010(4) 0.029(4) 0.019(3)
O16 0.180(11) 0.39(2) 0.123(8) -0.084(11) -0.062(8) 0.099(12)
O17 0.239(11) 0.059(4) 0.192(10) -0.018(5) 0.117(9) -0.007(5)
O18 0.104(5) 0.081(4) 0.063(3) 0.010(3) -0.005(3) -0.026(3)
O19 0.058(4) 0.308(12) 0.054(3) 0.025(6) -0.006(3) 0.017(5)
O20 0.086(4) 0.187(8) 0.060(4) 0.009(4) -0.028(3) -0.009(5)
Cl1 0.0231(7) 0.0999(14) 0.0456(7) 0.0038(8) 0.0037(6) -0.0050(7)
Cl2 0.0491(8) 0.0385(7) 0.0635(9) -0.0152(7) 0.0064(7) 0.0091(6)
Cl3 0.0435(8) 0.0642(10) 0.0376(7) -0.0003(6) -0.0070(6) 0.0012(7)
N1 0.034(2) 0.032(2) 0.033(2) 0.0070(18) 0.0003(18) 0.0141(18)
N2 0.0258(19) 0.0211(19) 0.045(2) 0.0018(19) 0.0111(19) 0.0048(15)
N3 0.023(2) 0.026(2) 0.034(2) 0.0054(17) 0.0025(16) 0.0067(15)
N4 0.0206(18) 0.027(2) 0.0237(18) -0.0029(15) -0.0046(15) 0.0024(15)
N5 0.028(2) 0.030(2) 0.051(3) 0.003(2) 0.005(2) 0.0018(17)
N6 0.037(2) 0.031(2) 0.034(2) 0.0084(18) -0.0084(18) -0.0127(18)
N7 0.043(3) 0.026(2) 0.028(2) 0.0007(17) 0.0056(17) -0.0039(17)
N8 0.045(3) 0.022(2) 0.028(2) 0.0050(17) -0.0101(18) -0.0107(18)
Na1 0.0314(10) 0.0276(10) 0.0210(8) 0.0025(7) 0.0013(7) -0.0005(7)
Na2 0.0307(10) 0.0267(10) 0.0363(10) -0.0055(8) 0.0032(8) -0.0123(8)
Na3 0.0275(9) 0.0206(9) 0.0215(8) -0.0009(7) -0.0016(7) -0.0006(7)

loop_
_atom_type_symbol
_atom_type_description
_atom_type_scat_dispersion_real
_atom_type_scat_dispersion_imag
_atom_type_scat_source
C C 0.0033 0.0016 'International Tables Vol C Tables 4.2.6.8 and 6.1.1.4'
H H 0.0000 0.0000 'International Tables Vol C Tables 4.2.6.8 and 6.1.1.4'
N N 0.0061 0.0033 'International Tables Vol C Tables 4.2.6.8 and 6.1.1.4'
O O 0.0106 0.0060 'International Tables Vol C Tables 4.2.6.8 and 6.1.1.4'
Na Na 0.0362 0.0249 'International Tables Vol C Tables 4.2.6.8 and 6.1.1.4'
Cl Cl 0.1484 0.1585 'International Tables Vol C Tables 4.2.6.8 and 6.1.1.4'
Cu Cu 0.3201 1.2651 'International Tables Vol C Tables 4.2.6.8 and 6.1.1.4'

loop_
_geom_angle_atom_site_label_1
_geom_angle_atom_site_label_2
_geom_angle_atom_site_label_3
_geom_angle
_geom_angle_site_symmetry_1
_geom_angle_site_symmetry_3
_geom_angle_publ_flag
O4 Cu1 N3 173.39(15) . . ?
O4 Cu1 N4 88.91(15) . . ?
N3 Cu1 N4 86.29(16) . . ?
O4 Cu1 N2 93.02(15) . . ?
N3 Cu1 N2 92.24(16) . . ?
N4 Cu1 N2 173.72(16) . . ?
O4 Cu1 N1 102.19(15) . . ?
N3 Cu1 N1 82.37(15) . . ?
N4 Cu1 N1 90.02(16) . . ?
N2 Cu1 N1 83.73(17) . . ?
O4 Cu1 O2 86.04(13) . . ?
N3 Cu1 O2 89.39(14) . . ?
N4 Cu1 O2 89.61(13) . . ?
N2 Cu1 O2 96.49(15) . . ?
N1 Cu1 O2 171.75(14) . . ?
O6 Cu2 N6 93.02(17) . . ?
O6 Cu2 N7 162.35(18) . . ?
N6 Cu2 N7 94.95(17) . . ?
O6 Cu2 N8 87.47(16) . . ?
N6 Cu2 N8 178.63(18) . . ?
N7 Cu2 N8 84.94(17) . . ?
O6 Cu2 N5 110.32(18) . . ?
N6 Cu2 N5 85.75(17) . . ?
N7 Cu2 N5 85.99(17) . . ?
N8 Cu2 N5 92.88(18) . . ?
N8 C1 C2 108.2(4) . . ?
N7 C2 C1 109.6(5) . . ?
N7 C3 C4 114.5(5) . . ?
C5 C4 C3 116.5(5) . . ?
C4 C5 N6 117.1(5) . . ?
N6 C6 C7 116.1(5) . . ?
C6 C7 C8 112.3(5) . . ?
O5 C8 O6 122.7(5) . . ?
O5 C8 C7 119.0(5) . . ?
O6 C8 C7 118.3(4) . . ?
N8 C9 C10 115.9(5) . . ?
C9 C10 C11 116.6(5) . . ?
N5 C11 C10 112.8(6) . . ?
N5 C12 C13 111.9(4) . . ?
N6 C13 C12 110.7(4) . . ?
C15 C14 N7 116.4(4) . . ?
N5 C15 C14 115.0(4) . . ?
N8 C16 C17 116.5(4) . . ?
C18 C17 C16 111.9(4) . . ?
O8 C18 O7 124.1(4) . . ?
O8 C18 C17 119.1(4) . . ?
O7 C18 C17 116.7(4) . . ?
O8 C18 Na2 58.8(2) . 2_774 ?
O7 C18 Na2 65.6(2) . 2_774 ?
C17 C18 Na2 176.4(4) . 2_774 ?
N2 C19 C20 111.7(4) . . ?
N1 C20 C19 111.0(4) . . ?
N1 C21 C22 113.2(5) . . ?
C23 C22 C21 116.8(5) . . ?
C22 C23 N4 119.8(5) . . ?
N4 C24 C25 118.1(4) . . ?
C24 C25 C26 114.6(4) . . ?
O2 C26 O1 124.5(4) . . ?
O2 C26 C25 119.3(4) . . ?
O1 C26 C25 116.2(4) . . ?
N2 C27 C28 116.4(5) . . ?
C29 C28 C27 116.5(4) . . ?
N3 C29 C28 114.8(4) . . ?
N3 C30 C31 112.0(4) . . ?
N4 C31 C30 110.9(4) . . ?
N1 C32 C33 115.5(4) . . ?
N3 C33 C32 113.8(4) . . ?
N2 C34 C35 114.7(4) . . ?
C34 C35 C36 113.0(4) . . ?
O3 C36 O4 123.9(5) . . ?
O3 C36 C35 117.8(4) . . ?
O4 C36 C35 118.3(4) . . ?
C26 O1 Na2 126.4(3) . . ?
C26 O1 Na1 124.6(3) . . ?
Na2 O1 Na1 86.57(12) . . ?
C26 O1 Na3 126.3(3) . . ?
Na2 O1 Na3 97.34(13) . . ?
Na1 O1 Na3 82.40(11) . . ?
C1S O1S Na2 110.3(3) . . ?
C1S O1S Na3 106.9(3) . 2_775 ?
Na2 O1S Na3 90.48(13) . 2_775 ?
C1S O1S Na1 106.9(3) . . ?
Na2 O1S Na1 71.10(11) . . ?
Na3 O1S Na1 145.49(15) 2_775 . ?
C26 O2 Cu1 127.2(3) . . ?
C36 O3 Na2 139.2(3) . 2_774 ?
C36 O3 Na1 127.3(3) . 2_774 ?
Na2 O3 Na1 82.48(12) 2_774 2_774 ?
C36 O3 Na3 118.9(3) . 2_774 ?
Na2 O3 Na3 92.13(12) 2_774 2_774 ?
Na1 O3 Na3 77.39(10) 2_774 2_774 ?
C36 O4 Cu1 123.7(3) . . ?
C8 O5 Na1 145.6(3) . . ?
C8 O5 Na3 127.3(3) . . ?
Na1 O5 Na3 86.17(13) . . ?
C8 O6 Cu2 128.7(4) . . ?
C18 O7 Na1 131.4(3) . 1_554 ?
C18 O7 Na2 86.3(3) . 2_774 ?
Na1 O7 Na2 140.05(16) 1_554 2_774 ?
C18 O8 Na2 93.4(3) . 2_774 ?
C18 O8 Na3 166.5(3) . . ?
Na2 O8 Na3 98.45(13) 2_774 . ?
Cl1 O9 Na1 134.1(5) . . ?
Cl2 O13 Na3 141.4(4) . . ?
O11 Cl1 O9 114.6(4) . . ?
O11 Cl1 O12 113.8(4) . . ?
O9 Cl1 O12 112.0(4) . . ?
O11 Cl1 O10 106.4(5) . . ?
O9 Cl1 O10 104.9(5) . . ?
O12 Cl1 O10 103.8(4) . . ?
O14 Cl2 O16 105.6(11) . . ?
O14 Cl2 O13 111.1(5) . . ?
O16 Cl2 O13 114.4(7) . . ?
O14 Cl2 O15 111.5(7) . . ?
O16 Cl2 O15 103.7(7) . . ?
O13 Cl2 O15 110.3(4) . . ?
O19 Cl3 O20 107.6(4) . . ?
O19 Cl3 O17 110.3(6) . . ?
O20 Cl3 O17 114.5(7) . . ?
O19 Cl3 O18 109.7(5) . . ?
O20 Cl3 O18 109.7(4) . . ?
O17 Cl3 O18 105.0(5) . . ?
C32 N1 C21 112.8(5) . . ?
C32 N1 C20 112.7(4) . . ?
C21 N1 C20 108.1(5) . . ?
C32 N1 Cu1 107.2(3) . . ?
C21 N1 Cu1 113.7(3) . . ?
C20 N1 Cu1 102.1(3) . . ?
C27 N2 C34 109.0(4) . . ?
C27 N2 C19 109.9(4) . . ?
C34 N2 C19 106.7(4) . . ?
C27 N2 Cu1 112.3(3) . . ?
C34 N2 Cu1 111.0(3) . . ?
C19 N2 Cu1 107.8(3) . . ?
C30 N3 C29 106.4(4) . . ?
C30 N3 C33 111.7(4) . . ?
C29 N3 C33 109.5(4) . . ?
C30 N3 Cu1 103.7(3) . . ?
C29 N3 Cu1 112.5(3) . . ?
C33 N3 Cu1 112.9(3) . . ?
C31 N4 C24 111.7(4) . . ?
C31 N4 C23 110.7(4) . . ?
C24 N4 C23 102.3(4) . . ?
C31 N4 Cu1 107.1(3) . . ?
C24 N4 Cu1 112.1(3) . . ?
C23 N4 Cu1 113.0(3) . . ?
C15 N5 C11 114.4(5) . . ?
C15 N5 C12 111.5(4) . . ?
C11 N5 C12 108.7(5) . . ?
C15 N5 Cu2 107.1(3) . . ?
C11 N5 Cu2 111.7(3) . . ?
C12 N5 Cu2 102.8(3) . . ?
C13 N6 C6 108.0(4) . . ?
C13 N6 C5 110.4(4) . . ?
C6 N6 C5 108.4(5) . . ?
C13 N6 Cu2 107.5(3) . . ?
C6 N6 Cu2 112.8(3) . . ?
C5 N6 Cu2 109.8(4) . . ?
C3 N7 C2 106.6(5) . . ?
C3 N7 C14 112.0(5) . . ?
C2 N7 C14 111.6(4) . . ?
C3 N7 Cu2 113.6(4) . . ?
C2 N7 Cu2 105.6(3) . . ?
C14 N7 Cu2 107.4(3) . . ?
C1 N8 C9 111.9(5) . . ?
C1 N8 C16 111.1(4) . . ?
C9 N8 C16 111.1(4) . . ?
C1 N8 Cu2 108.8(3) . . ?
C9 N8 Cu2 111.0(3) . . ?
C16 N8 Cu2 102.5(3) . . ?
O5 Na1 O7 132.14(16) . 1_556 ?
O5 Na1 O9 100.9(2) . . ?
O7 Na1 O9 93.90(19) 1_556 . ?
O5 Na1 O1 88.44(14) . . ?
O7 Na1 O1 136.89(14) 1_556 . ?
O9 Na1 O1 90.93(19) . . ?
O5 Na1 O3 85.48(14) . 2_775 ?
O7 Na1 O3 93.66(13) 1_556 2_775 ?
O9 Na1 O3 162.5(2) . 2_775 ?
O1 Na1 O3 72.89(11) . 2_775 ?
O5 Na1 O1S 160.37(14) . . ?
O7 Na1 O1S 61.54(11) 1_556 . ?
O9 Na1 O1S 90.84(19) . . ?
O1 Na1 O1S 75.60(11) . . ?
O3 Na1 O1S 79.02(11) 2_775 . ?
O5 Na1 Na3 48.61(10) . . ?
O7 Na1 Na3 144.51(12) 1_556 . ?
O9 Na1 Na3 121.54(17) . . ?
O1 Na1 Na3 49.18(9) . . ?
O3 Na1 Na3 51.89(9) 2_775 . ?
O1S Na1 Na3 111.78(9) . . ?
O5 Na1 Na2 115.48(12) . . ?
O7 Na1 Na2 96.45(10) 1_556 . ?
O9 Na1 Na2 117.38(19) . . ?
O1 Na1 Na2 44.85(9) . . ?
O3 Na1 Na2 46.01(9) 2_775 . ?
O1S Na1 Na2 44.90(8) . . ?
Na3 Na1 Na2 67.03(6) . . ?
O1 Na2 O8 158.82(16) . 2_775 ?
O1 Na2 O3 79.49(12) . 2_775 ?
O8 Na2 O3 121.46(15) 2_775 2_775 ?
O1 Na2 O1S 93.04(14) . . ?
O8 Na2 O1S 87.18(13) 2_775 . ?
O3 Na2 O1S 98.32(14) 2_775 . ?
O1 Na2 O7 116.28(14) . 2_775 ?
O8 Na2 O7 55.79(11) 2_775 2_775 ?
O3 Na2 O7 112.06(14) 2_775 2_775 ?
O1S Na2 O7 140.46(14) . 2_775 ?
O1 Na2 C18 140.25(15) . 2_775 ?
O8 Na2 C18 27.80(12) 2_775 2_775 ?
O3 Na2 C18 122.16(15) 2_775 2_775 ?
O1S Na2 C18 113.51(15) . 2_775 ?
O7 Na2 C18 28.07(12) 2_775 2_775 ?
O1 Na2 Na1 48.58(9) . . ?
O8 Na2 Na1 145.78(12) 2_775 . ?
O3 Na2 Na1 51.52(10) 2_775 . ?
O1S Na2 Na1 64.00(10) . . ?
O7 Na2 Na1 155.54(11) 2_775 . ?
C18 Na2 Na1 170.68(13) 2_775 . ?
O1 Na2 Na3 43.16(9) . . ?
O8 Na2 Na3 149.52(12) 2_775 . ?
O3 Na2 Na3 46.71(9) 2_775 . ?
O1S Na2 Na3 120.10(11) . . ?
O7 Na2 Na3 99.32(10) 2_775 . ?
C18 Na2 Na3 126.16(12) 2_775 . ?
Na1 Na2 Na3 56.29(5) . . ?
O1 Na2 Na3 138.95(11) . 2_775 ?
O8 Na2 Na3 41.30(9) 2_775 2_775 ?
O3 Na2 Na3 110.76(11) 2_775 2_775 ?
O1S Na2 Na3 46.99(10) . 2_775 ?
O7 Na2 Na3 97.05(10) 2_775 2_775 ?
C18 Na2 Na3 68.99(10) 2_775 2_775 ?
Na1 Na2 Na3 105.76(7) . 2_775 ?
Na3 Na2 Na3 156.25(7) . 2_775 ?
O8 Na3 O13 107.25(19) . . ?
O8 Na3 O5 118.03(14) . . ?
O13 Na3 O5 79.96(18) . . ?
O8 Na3 O1 98.01(13) . . ?
O13 Na3 O1 154.45(19) . . ?
O5 Na3 O1 84.92(13) . . ?
O8 Na3 O3 157.27(13) . 2_775 ?
O13 Na3 O3 85.80(18) . 2_775 ?
O5 Na3 O3 81.99(13) . 2_775 ?
O1 Na3 O3 71.71(11) . 2_775 ?
O8 Na3 O1S 81.76(12) . 2_774 ?
O13 Na3 O1S 96.54(17) . 2_774 ?
O5 Na3 O1S 160.13(14) . 2_774 ?
O1 Na3 O1S 90.72(12) . 2_774 ?
O3 Na3 O1S 78.24(12) 2_775 2_774 ?
O8 Na3 Na1 135.87(12) . . ?
O13 Na3 Na1 107.66(17) . . ?
O5 Na3 Na1 45.22(10) . . ?
O1 Na3 Na1 48.42(9) . . ?
O3 Na3 Na1 50.72(9) 2_775 . ?
O1S Na3 Na1 119.70(10) 2_774 . ?
O8 Na3 Na2 119.04(11) . . ?
O13 Na3 Na2 124.51(17) . . ?
O5 Na3 Na2 101.78(11) . . ?
O1 Na3 Na2 39.49(8) . . ?
O3 Na3 Na2 41.16(8) 2_775 . ?
O1S Na3 Na2 63.95(9) 2_774 . ?
Na1 Na3 Na2 56.69(5) . . ?
O8 Na3 Na2 40.25(9) . 2_774 ?
O13 Na3 Na2 112.96(16) . 2_774 ?
O5 Na3 Na2 156.12(13) . 2_774 ?
O1 Na3 Na2 88.79(10) . 2_774 ?
O3 Na3 Na2 117.76(10) 2_775 2_774 ?
O1S Na3 Na2 42.52(8) 2_774 2_774 ?
Na1 Na3 Na2 136.76(7) . 2_774 ?
Na2 Na3 Na2 87.53(4) . 2_774 ?

loop_
_geom_bond_atom_site_label_1
_geom_bond_atom_site_label_2
_geom_bond_distance
_geom_bond_site_symmetry_2
_geom_bond_publ_flag
Cu1 O4 1.979(3) . ?
Cu1 N3 2.076(4) . ?
Cu1 N4 2.094(4) . ?
Cu1 N2 2.095(4) . ?
Cu1 N1 2.287(4) . ?
Cu1 O2 2.322(3) . ?
Cu2 O6 1.917(4) . ?
Cu2 N6 2.042(4) . ?
Cu2 N7 2.065(5) . ?
Cu2 N8 2.068(4) . ?
Cu2 N5 2.165(4) . ?
C1 N8 1.469(6) . ?
C1 C2 1.525(10) . ?
C1S O1S 1.457(6) . ?
C2 N7 1.498(7) . ?
C3 N7 1.485(7) . ?
C3 C4 1.524(9) . ?
C4 C5 1.483(10) . ?
C5 N6 1.519(8) . ?
C6 N6 1.491(7) . ?
C6 C7 1.521(8) . ?
C7 C8 1.519(8) . ?
C8 O5 1.236(6) . ?
C8 O6 1.287(6) . ?
C9 N8 1.478(8) . ?
C9 C10 1.499(9) . ?
C10 C11 1.559(10) . ?
C11 N5 1.469(7) . ?
C12 N5 1.483(7) . ?
C12 C13 1.499(9) . ?
C13 N6 1.483(6) . ?
C14 C15 1.491(8) . ?
C14 N7 1.508(7) . ?
C15 N5 1.454(7) . ?
C16 N8 1.522(6) . ?
C16 C17 1.529(6) . ?
C17 C18 1.512(6) . ?
C18 O8 1.243(5) . ?
C18 O7 1.255(5) . ?
C18 Na2 2.661(5) 2_774 ?
C19 N2 1.511(6) . ?
C19 C20 1.521(9) . ?
C20 N1 1.481(7) . ?
C21 N1 1.471(7) . ?
C21 C22 1.523(9) . ?
C22 C23 1.497(8) . ?
C23 N4 1.501(6) . ?
C24 N4 1.502(6) . ?
C24 C25 1.511(7) . ?
C25 C26 1.516(6) . ?
C26 O2 1.241(5) . ?
C26 O1 1.265(5) . ?
C27 N2 1.478(7) . ?
C27 C28 1.530(8) . ?
C28 C29 1.519(8) . ?
C29 N3 1.500(7) . ?
C30 N3 1.488(6) . ?
C30 C31 1.512(7) . ?
C31 N4 1.481(6) . ?
C32 N1 1.463(7) . ?
C32 C33 1.531(7) . ?
C33 N3 1.502(6) . ?
C34 N2 1.495(6) . ?
C34 C35 1.512(7) . ?
C35 C36 1.520(7) . ?
C36 O3 1.244(5) . ?
C36 O4 1.257(6) . ?
O1 Na2 2.233(4) . ?
O1 Na1 2.375(4) . ?
O1 Na3 2.402(4) . ?
O1S Na2 2.359(4) . ?
O1S Na3 2.552(4) 2_775 ?
O1S Na1 3.003(4) . ?
O3 Na2 2.294(4) 2_774 ?
O3 Na1 2.496(4) 2_774 ?
O3 Na3 2.537(4) 2_774 ?
O5 Na1 2.238(4) . ?
O5 Na3 2.366(4) . ?
O7 Na1 2.311(4) 1_554 ?
O7 Na2 2.429(4) 2_774 ?
O8 Na2 2.280(4) 2_774 ?
O8 Na3 2.328(3) . ?
O9 Cl1 1.391(5) . ?
O9 Na1 2.355(6) . ?
O10 Cl1 1.463(8) . ?
O11 Cl1 1.379(6) . ?
O12 Cl1 1.409(5) . ?
O13 Cl2 1.391(5) . ?
O13 Na3 2.367(5) . ?
O14 Cl2 1.298(8) . ?
O15 Cl2 1.408(5) . ?
O16 Cl2 1.321(10) . ?
O17 Cl3 1.405(7) . ?
O18 Cl3 1.438(6) . ?
O19 Cl3 1.370(6) . ?
O20 Cl3 1.404(6) . ?
Na1 O7 2.311(4) 1_556 ?
Na1 O3 2.496(4) 2_775 ?
Na1 Na3 3.147(2) . ?
Na1 Na2 3.161(3) . ?
Na2 O8 2.280(4) 2_775 ?
Na2 O3 2.294(4) 2_775 ?
Na2 O7 2.429(4) 2_775 ?
Na2 C18 2.661(5) 2_775 ?
Na2 Na3 3.483(2) . ?
Na2 Na3 3.490(3) 2_775 ?
Na3 O3 2.537(4) 2_775 ?
Na3 O1S 2.552(4) 2_774 ?
Na3 Na2 3.490(3) 2_774 ?
